data_2235535
loop_
_publ_author_name
'Tiritiris, Ioannis'
'Kantlehner, Willi'

_publ_section_title
;
 <i>N</i>,<i>N</i>,<i>N</i>',<i>N</i>'-Tetramethyl-<i>N</i>''-[2-(<i>N</i>',<i>N</i>',<i>N</i>'',<i>N</i>''-tetramethylguanidino)ethyl]guanidine
;
_journal_coeditor_code KP2426
_journal_issue 7
_journal_name_full 'Acta Crystallographica Section E'
_journal_page_first o2161
_journal_paper_doi 10.1107/S1600536812027079
_journal_volume 68
_journal_year 2012
_chemical_formula_iupac 'C12 H28 N6'
_chemical_formula_moiety 'C12 H28 N6'
_chemical_formula_sum 'C12 H28 N6'
_chemical_formula_weight 256.40
_chemical_name_systematic
;
<i>N</i>,<i>N</i>,<i>N</i>',<i>N</i>'-Tetramethyl-<i>N</i>''-[2-
(<i>N</i>',<i>N</i>',<i>N</i>'',<i>N</i>''-tetramethylguanidino)ethyl]guanidine
;
_space_group_IT_number 14
_symmetry_cell_setting monoclinic
_symmetry_space_group_name_Hall '-P 2yn'
_symmetry_space_group_name_H-M 'P 1 21/n 1'
_atom_sites_solution_hydrogens difmap
_atom_sites_solution_primary direct
_atom_sites_solution_secondary difmap
_audit_creation_method SHELXL97
_cell_angle_alpha 90.00
_cell_angle_beta 106.858(5)
_cell_angle_gamma 90.00
_cell_formula_units_Z 2
_cell_length_a 8.4189(6)
_cell_length_b 8.5894(6)
_cell_length_c 11.0089(8)
_cell_measurement_reflns_used 7247
_cell_measurement_temperature 293(2)
_cell_measurement_theta_max 28.10
_cell_measurement_theta_min 2.70
_cell_volume 761.88(10)
_computing_cell_refinement 'SCALEPACK (Otwinowski & Minor, 1997)'
_computing_data_collection 'COLLECT (Hooft, 2004)'
_computing_data_reduction 'SCALEPACK (Otwinowski & Minor, 1997)'
_computing_molecular_graphics 'DIAMOND (Brandenburg & Putz, 2005)'
_computing_publication_material 'SHELXL97 (Sheldrick, 2008)'
_computing_structure_refinement 'SHELXL97 (Sheldrick, 2008)'
_computing_structure_solution 'SHELXS97 (Sheldrick, 2008)'
_diffrn_ambient_temperature 293(2)
_diffrn_measured_fraction_theta_full 0.991
_diffrn_measured_fraction_theta_max 0.991
_diffrn_measurement_device_type 'Bruker--Nonius KappaCCD'
_diffrn_measurement_method '\f scans, and \w scans'
_diffrn_radiation_monochromator graphite
_diffrn_radiation_source 'sealed tube'
_diffrn_radiation_type MoK\a
_diffrn_radiation_wavelength 0.71073
_diffrn_reflns_av_R_equivalents 0.0431
_diffrn_reflns_av_sigmaI/netI 0.0415
_diffrn_reflns_limit_h_max 11
_diffrn_reflns_limit_h_min -11
_diffrn_reflns_limit_k_max 11
_diffrn_reflns_limit_k_min -11
_diffrn_reflns_limit_l_max 14
_diffrn_reflns_limit_l_min -14
_diffrn_reflns_number 7247
_diffrn_reflns_theta_full 28.10
_diffrn_reflns_theta_max 28.10
_diffrn_reflns_theta_min 2.70
_diffrn_standards_interval_count 0
_diffrn_standards_interval_time 0
_diffrn_standards_number 0
_exptl_absorpt_coefficient_mu 0.072
_exptl_absorpt_correction_type none
_exptl_crystal_colour colourless
_exptl_crystal_density_diffrn 1.118
_exptl_crystal_density_method 'not measured'
_exptl_crystal_description polyhedral
_exptl_crystal_F_000 284
_exptl_crystal_size_max 0.22
_exptl_crystal_size_mid 0.18
_exptl_crystal_size_min 0.15
_refine_diff_density_max 0.106
_refine_diff_density_min -0.133
_refine_ls_extinction_coef 0.57(2)
_refine_ls_extinction_expression Fc^*^=kFc[1+0.001xFc^2^\l^3^/sin(2\q)]^-1/4^
_refine_ls_extinction_method 'SHELXL97 (Sheldrick, 2008)'
_refine_ls_goodness_of_fit_ref 0.863
_refine_ls_hydrogen_treatment constr
_refine_ls_matrix_type full
_refine_ls_number_parameters 87
_refine_ls_number_reflns 1835
_refine_ls_number_restraints 0
_refine_ls_restrained_S_all 0.863
_refine_ls_R_factor_all 0.0638
_refine_ls_R_factor_gt 0.0363
_refine_ls_shift/su_max 0.000
_refine_ls_shift/su_mean 0.000
_refine_ls_structure_factor_coef Fsqd
_refine_ls_weighting_details 'calc w=1/[\s^2^(Fo^2^)+(0.0590P)^2^] where P=(Fo^2^+2Fc^2^)/3'
_refine_ls_weighting_scheme calc
_refine_ls_wR_factor_gt 0.0867
_refine_ls_wR_factor_ref 0.0960
_reflns_number_gt 1120
_reflns_number_total 1835
_reflns_threshold_expression I>2\s(I)
_cod_data_source_file kp2426.cif
_cod_data_source_block I
_cod_original_sg_symbol_H-M 'P 21/n'
_cod_database_code 2235535
_cod_database_fobs_code 2235535

loop_
_symmetry_equiv_pos_as_xyz
'x, y, z'
'-x+1/2, y+1/2, -z+1/2'
'-x, -y, -z'
'x-1/2, -y-1/2, z-1/2'

loop_
_atom_site_type_symbol
_atom_site_label
_atom_site_fract_x
_atom_site_fract_y
_atom_site_fract_z
_atom_site_U_iso_or_equiv
_atom_site_adp_type
_atom_site_calc_flag
_atom_site_refinement_flags
_atom_site_occupancy
_atom_site_symmetry_multiplicity
N N1 -0.04772(12) 0.18588(12) 0.32603(9) 0.0485(3) Uani d . 1 1
N N2 0.20678(12) 0.08543(13) 0.31899(10) 0.0556(3) Uani d . 1 1
N N3 -0.01179(12) 0.13388(11) 0.12955(9) 0.0484(3) Uani d . 1 1
C C1 0.05014(13) 0.13573(13) 0.25085(10) 0.0434(3) Uani d . 1 1
C C2 -0.22265(16) 0.20743(17) 0.26375(13) 0.0607(4) Uani d . 1 1
H H2A -0.2392 0.3035 0.2173 0.091 Uiso calc R 1 1
H H2B -0.2819 0.2105 0.3262 0.091 Uiso calc R 1 1
H H2C -0.2631 0.1226 0.2064 0.091 Uiso calc R 1 1
C C3 0.01949(17) 0.29870(15) 0.42638(12) 0.0571(3) Uani d . 1 1
H H3A 0.1384 0.2914 0.4535 0.086 Uiso calc R 1 1
H H3B -0.0228 0.2775 0.4968 0.086 Uiso calc R 1 1
H H3C -0.0128 0.4017 0.3950 0.086 Uiso calc R 1 1
C C4 0.24173(19) 0.01111(18) 0.44203(13) 0.0688(4) Uani d . 1 1
H H4A 0.2972 0.0835 0.5069 0.103 Uiso calc R 1 1
H H4B 0.3116 -0.0778 0.4444 0.103 Uiso calc R 1 1
H H4C 0.1396 -0.0216 0.4563 0.103 Uiso calc R 1 1
C C5 0.35164(16) 0.12927(18) 0.28218(14) 0.0664(4) Uani d . 1 1
H H5A 0.3186 0.1914 0.2065 0.100 Uiso calc R 1 1
H H5B 0.4073 0.0373 0.2663 0.100 Uiso calc R 1 1
H H5C 0.4254 0.1883 0.3492 0.100 Uiso calc R 1 1
C C6 0.06621(15) 0.04024(13) 0.05215(10) 0.0488(3) Uani d . 1 1
H H6A 0.1385 -0.0369 0.1049 0.059 Uiso calc R 1 1
H H6B 0.1331 0.1064 0.0150 0.059 Uiso calc R 1 1

loop_
_atom_site_aniso_label
_atom_site_aniso_U_11
_atom_site_aniso_U_22
_atom_site_aniso_U_33
_atom_site_aniso_U_12
_atom_site_aniso_U_13
_atom_site_aniso_U_23
N1 0.0438(5) 0.0632(6) 0.0376(5) -0.0024(4) 0.0103(4) -0.0085(4)
N2 0.0442(5) 0.0785(7) 0.0409(6) 0.0042(5) 0.0074(4) 0.0036(5)
N3 0.0528(6) 0.0556(6) 0.0351(5) 0.0067(4) 0.0099(4) -0.0028(4)
C1 0.0434(6) 0.0495(6) 0.0357(6) -0.0011(4) 0.0090(5) -0.0028(4)
C2 0.0463(7) 0.0865(9) 0.0482(7) 0.0030(6) 0.0121(6) -0.0075(6)
C3 0.0635(8) 0.0643(8) 0.0439(7) -0.0071(6) 0.0162(6) -0.0122(5)
C4 0.0686(9) 0.0823(9) 0.0476(8) 0.0144(7) 0.0043(7) 0.0078(7)
C5 0.0458(7) 0.0868(10) 0.0662(9) -0.0047(6) 0.0155(7) -0.0165(7)
C6 0.0518(7) 0.0576(7) 0.0361(6) 0.0056(5) 0.0115(5) -0.0016(5)

loop_
_atom_type_symbol
_atom_type_description
_atom_type_scat_dispersion_real
_atom_type_scat_dispersion_imag
_atom_type_scat_source
C C 0.0033 0.0016 'International Tables Vol C Tables 4.2.6.8 and 6.1.1.4'
N N 0.0061 0.0033 'International Tables Vol C Tables 4.2.6.8 and 6.1.1.4'
H H 0.0000 0.0000 'International Tables Vol C Tables 4.2.6.8 and 6.1.1.4'

loop_
_geom_angle_atom_site_label_1
_geom_angle_atom_site_label_2
_geom_angle_atom_site_label_3
_geom_angle_site_symmetry_1
_geom_angle_site_symmetry_3
_geom_angle
C1 N1 C2 . . 117.02(10)
C1 N1 C3 . . 119.32(9)
C2 N1 C3 . . 113.16(10)
C1 N2 C5 . . 121.12(11)
C1 N2 C4 . . 123.22(10)
C5 N2 C4 . . 114.76(11)
C1 N3 C6 . . 119.87(10)
N3 C1 N2 . . 126.52(10)
N3 C1 N1 . . 119.28(11)
N2 C1 N1 . . 114.14(10)
N1 C2 H2A . . 109.5
N1 C2 H2B . . 109.5
H2A C2 H2B . . 109.5
N1 C2 H2C . . 109.5
H2A C2 H2C . . 109.5
H2B C2 H2C . . 109.5
N1 C3 H3A . . 109.5
N1 C3 H3B . . 109.5
H3A C3 H3B . . 109.5
N1 C3 H3C . . 109.5
H3A C3 H3C . . 109.5
H3B C3 H3C . . 109.5
N2 C4 H4A . . 109.5
N2 C4 H4B . . 109.5
H4A C4 H4B . . 109.5
N2 C4 H4C . . 109.5
H4A C4 H4C . . 109.5
H4B C4 H4C . . 109.5
N2 C5 H5A . . 109.5
N2 C5 H5B . . 109.5
H5A C5 H5B . . 109.5
N2 C5 H5C . . 109.5
H5A C5 H5C . . 109.5
H5B C5 H5C . . 109.5
N3 C6 C6 . 3 109.70(12)
N3 C6 H6A . . 109.7
C6 C6 H6A 3 . 109.7
N3 C6 H6B . . 109.7
C6 C6 H6B 3 . 109.7
H6A C6 H6B . . 108.2

loop_
_geom_bond_atom_site_label_1
_geom_bond_atom_site_label_2
_geom_bond_site_symmetry_2
_geom_bond_distance
N1 C1 . 1.3945(14)
N1 C2 . 1.4449(16)
N1 C3 . 1.4550(15)
N2 C1 . 1.3837(15)
N2 C5 . 1.4422(16)
N2 C4 . 1.4483(17)
N3 C1 . 1.2852(15)
N3 C6 . 1.4589(13)
C2 H2A . 0.9600
C2 H2B . 0.9600
C2 H2C . 0.9600
C3 H3A . 0.9600
C3 H3B . 0.9600
C3 H3C . 0.9600
C4 H4A . 0.9600
C4 H4B . 0.9600
C4 H4C . 0.9600
C5 H5A . 0.9600
C5 H5B . 0.9600
C5 H5C . 0.9600
C6 C6 3 1.516(2)
C6 H6A . 0.9700
C6 H6B . 0.9700

loop_
_geom_torsion_atom_site_label_1
_geom_torsion_atom_site_label_2
_geom_torsion_atom_site_label_3
_geom_torsion_atom_site_label_4
_geom_torsion_site_symmetry_4
_geom_torsion
C6 N3 C1 N2 . 15.52(18)
C6 N3 C1 N1 . -161.37(10)
C5 N2 C1 N3 . 46.34(18)
C4 N2 C1 N3 . -145.11(14)
C5 N2 C1 N1 . -136.65(12)
C4 N2 C1 N1 . 31.90(17)
C2 N1 C1 N3 . 10.45(16)
C3 N1 C1 N3 . -132.01(12)
C2 N1 C1 N2 . -166.81(11)
C3 N1 C1 N2 . 50.74(15)
C1 N3 C6 C6 3 138.63(13)
